data_4132881
loop_
_publ_author_name
'Shao, Baihao'
'Baroncini, Massimo'
'Qian, Hai'
'Bussotti, Laura'
'Di Donato, Mariangela'
'Credi, Alberto'
'Aprahamian, Ivan'

_publ_section_title
;
 Solution and Solid-State Emission Toggling of a Photochromic Hydrazone.
;
_journal_issue 39
_journal_name_full 'Journal of the American Chemical Society'
_journal_page_first 12323
_journal_page_last 12327
_journal_paper_doi 10.1021/jacs.8b07108
_journal_volume 140
_journal_year 2018
_chemical_formula_moiety 'C19 H23 N3 O2'
_chemical_formula_sum 'C19 H23 N3 O2'
_chemical_formula_weight 325.40
_space_group_crystal_system monoclinic
_space_group_IT_number 14
_space_group_name_Hall '-P 2ybc'
_space_group_name_H-M_alt 'P 1 21/c 1'
_atom_sites_solution_hydrogens geom
_atom_sites_solution_primary dual
_audit_creation_date 2017-08-18
_audit_creation_method
;
Olex2 1.2-alpha
(compiled 2017.08.10 svn.r3458 for OlexSys, GUI svn.r5375)
;
_cell_angle_alpha 90
_cell_angle_beta 106.4280(10)
_cell_angle_gamma 90
_cell_formula_units_Z 4
_cell_length_a 13.9142(2)
_cell_length_b 8.66870(10)
_cell_length_c 15.2614(2)
_cell_measurement_reflns_used 9904
_cell_measurement_temperature 173(2)
_cell_measurement_theta_max 72.18
_cell_measurement_theta_min 3.02
_cell_volume 1765.65(4)
_computing_cell_refinement 'SAINT v8.34A (Bruker, 2013)'
_computing_data_collection 'COSMO (BRUKER, V1.61, 2009)'
_computing_data_reduction 'SAINT v8.34A (Bruker, 2013)'
_computing_molecular_graphics 'Olex2 (Dolomanov et al., 2009)'
_computing_publication_material 'Olex2 (Dolomanov et al., 2009)'
_computing_structure_refinement 'XL (Sheldrick, 2008)'
_computing_structure_solution 'ShelXT (Sheldrick, 2015)'
_diffrn_ambient_temperature 173(2)
_diffrn_detector_area_resol_mean 836.6
_diffrn_measured_fraction_theta_full 0.998
_diffrn_measured_fraction_theta_max 0.990
_diffrn_measurement_device_type 'Bruker APEX-II CCD'
_diffrn_measurement_method '\w and \f'
_diffrn_radiation_monochromator graphite
_diffrn_radiation_type CuK\a
_diffrn_radiation_wavelength 1.54178
_diffrn_reflns_av_R_equivalents 0.0296
_diffrn_reflns_av_unetI/netI 0.0239
_diffrn_reflns_Laue_measured_fraction_full 0.998
_diffrn_reflns_Laue_measured_fraction_max 0.990
_diffrn_reflns_limit_h_max 17
_diffrn_reflns_limit_h_min -16
_diffrn_reflns_limit_k_max 10
_diffrn_reflns_limit_k_min -10
_diffrn_reflns_limit_l_max 18
_diffrn_reflns_limit_l_min -18
_diffrn_reflns_number 17872
_diffrn_reflns_point_group_measured_fraction_full 0.998
_diffrn_reflns_point_group_measured_fraction_max 0.990
_diffrn_reflns_theta_full 67.679
_diffrn_reflns_theta_max 72.191
_diffrn_reflns_theta_min 3.311
_diffrn_source 'sealed tube'
_diffrn_standards_number 0
_exptl_absorpt_coefficient_mu 0.646
_exptl_absorpt_correction_T_max 0.7536
_exptl_absorpt_correction_T_min 0.6766
_exptl_absorpt_correction_type multi-scan
_exptl_absorpt_process_details
'SADABS-2012/1 (Bruker,2012) was used for absorption correction. wR2(int) was 0.0751 before and 0.0455 after correction. The Ratio of minimum to maximum transmission is 0.8978. The \l/2 correction factor is 0.0015.'
_exptl_crystal_colour yellow
_exptl_crystal_colour_primary yellow
_exptl_crystal_density_diffrn 1.224
_exptl_crystal_description chunk
_exptl_crystal_F_000 696
_exptl_crystal_recrystallization_method 'used as received'
_exptl_crystal_size_max 0.426
_exptl_crystal_size_mid 0.4
_exptl_crystal_size_min 0.391
_refine_diff_density_max 0.168
_refine_diff_density_min -0.165
_refine_diff_density_rms 0.032
_refine_ls_extinction_method none
_refine_ls_goodness_of_fit_ref 1.039
_refine_ls_hydrogen_treatment constr
_refine_ls_matrix_type full
_refine_ls_number_parameters 221
_refine_ls_number_reflns 3458
_refine_ls_number_restraints 0
_refine_ls_restrained_S_all 1.039
_refine_ls_R_factor_all 0.0416
_refine_ls_R_factor_gt 0.0361
_refine_ls_shift/su_max 0.000
_refine_ls_shift/su_mean 0.000
_refine_ls_structure_factor_coef Fsqd
_refine_ls_weighting_details 'w=1/[\s^2^(Fo^2^)+(0.0473P)^2^+0.3793P] where P=(Fo^2^+2Fc^2^)/3'
_refine_ls_weighting_scheme calc
_refine_ls_wR_factor_gt 0.0940
_refine_ls_wR_factor_ref 0.0982
_reflns_Friedel_coverage 0.000
_reflns_number_gt 3019
_reflns_number_total 3458
_reflns_threshold_expression 'I > 2\s(I)'
_cod_data_source_file ja8b07108_si_001.cif
_cod_data_source_block ia817b
_cod_database_code 4132881
_shelxl_version_number 2014/6
_shelx_space_group_comment
;
The symmetry employed for this shelxl refinement is uniquely defined
by the following loop, which should always be used as a source of
symmetry information in preference to the above space-group names.
They are only intended as comments.
;
_shelx_estimated_absorpt_t_max 0.786
_shelx_estimated_absorpt_t_min 0.770
_olex2_refinement_description
;
1. Fixed Uiso
 At 1.2 times of:
  All C(H) groups, All C(H,H) groups
 At 1.5 times of:
  All C(H,H,H) groups
2.a Secondary CH2 refined with riding coordinates:
 C9(H9A,H9B)
2.b Aromatic/amide H refined with riding coordinates:
 C4(H4), C5(H5), C7(H7), C8(H8), C15(H15), C16(H16), C17(H17), C18(H18),
 C19(H19)
2.c Idealised Me refined as rotating group:
 C10(H10A,H10B,H10C), C11(H11A,H11B,H11C), C12(H12A,H12B,H12C), C13(H13A,H13B,
 H13C)
;
_olex2_diffrn_ambient_temperature_device 'Oxford Cryosystems'
_olex2_exptl_crystal_mounting_method 'The crystal was mounted on a nylon loop with paratone oil'
_olex2_submission_original_sample_id 'BHS-HzNCH3, methyl'
_olex2_submission_special_instructions 'No special instructions were received'

loop_
_space_group_symop_operation_xyz
'x, y, z'
'-x, y+1/2, -z+1/2'
'-x, -y, -z'
'x, -y-1/2, z-1/2'

loop_
_atom_site_label
_atom_site_type_symbol
_atom_site_fract_x
_atom_site_fract_y
_atom_site_fract_z
_atom_site_U_iso_or_equiv
_atom_site_adp_type
_atom_site_occupancy
_atom_site_site_symmetry_order
_atom_site_calc_flag
_atom_site_refinement_flags_posn
O1 O 0.07685(6) 0.51748(10) 0.24554(6) 0.0403(2) Uani 1 1 d .
O2 O 0.14628(7) 0.72705(11) 0.32660(6) 0.0437(2) Uani 1 1 d .
N1 N 0.25731(7) 0.62745(12) 0.17903(7) 0.0347(2) Uani 1 1 d .
N2 N 0.17049(7) 0.71755(12) 0.12892(6) 0.0344(2) Uani 1 1 d .
N3 N 0.53331(8) 0.21477(14) 0.50663(7) 0.0433(3) Uani 1 1 d .
C1 C 0.24408(8) 0.57526(13) 0.25343(7) 0.0303(2) Uani 1 1 d .
C2 C 0.15005(8) 0.61809(14) 0.27940(7) 0.0326(3) Uani 1 1 d .
C3 C 0.31974(8) 0.48185(13) 0.31748(7) 0.0297(2) Uani 1 1 d .
C4 C 0.41424(9) 0.45266(14) 0.30543(8) 0.0340(3) Uani 1 1 d .
H4 H 0.4300 0.4937 0.2534 0.041 Uiso 1 1 calc R
C5 C 0.48473(8) 0.36597(15) 0.36720(8) 0.0361(3) Uani 1 1 d .
H5 H 0.5482 0.3485 0.3571 0.043 Uiso 1 1 calc R
C6 C 0.46436(9) 0.30234(13) 0.44551(8) 0.0337(3) Uani 1 1 d .
C7 C 0.36957(9) 0.33269(15) 0.45733(8) 0.0361(3) Uani 1 1 d .
H7 H 0.3533 0.2923 0.5092 0.043 Uiso 1 1 calc R
C8 C 0.30005(8) 0.41992(14) 0.39497(8) 0.0338(3) Uani 1 1 d .
H8 H 0.2367 0.4385 0.4050 0.041 Uiso 1 1 calc R
C9 C -0.02134(9) 0.55354(19) 0.25836(10) 0.0484(3) Uani 1 1 d .
H9A H -0.0128 0.6224 0.3118 0.058 Uiso 1 1 calc R
H9B H -0.0540 0.4574 0.2701 0.058 Uiso 1 1 calc R
C10 C -0.08523(10) 0.63039(18) 0.17495(10) 0.0491(3) Uani 1 1 d .
H10A H -0.0936 0.5617 0.1223 0.074 Uiso 1 1 calc GR
H10B H -0.0532 0.7264 0.1642 0.074 Uiso 1 1 calc GR
H10C H -0.1510 0.6536 0.1834 0.074 Uiso 1 1 calc GR
C11 C 0.51306(10) 0.15777(17) 0.58882(9) 0.0461(3) Uani 1 1 d .
H11A H 0.5143 0.2439 0.6307 0.069 Uiso 1 1 calc GR
H11B H 0.5643 0.0821 0.6184 0.069 Uiso 1 1 calc GR
H11C H 0.4469 0.1087 0.5730 0.069 Uiso 1 1 calc GR
C12 C 0.63475(10) 0.19913(18) 0.49935(10) 0.0500(3) Uani 1 1 d .
H12A H 0.6328 0.1532 0.4402 0.075 Uiso 1 1 calc GR
H12B H 0.6736 0.1326 0.5486 0.075 Uiso 1 1 calc GR
H12C H 0.6663 0.3011 0.5043 0.075 Uiso 1 1 calc GR
C13 C 0.12179(10) 0.63846(17) 0.04345(9) 0.0443(3) Uani 1 1 d .
H13A H 0.1643 0.6454 0.0022 0.066 Uiso 1 1 calc GR
H13B H 0.0569 0.6871 0.0148 0.066 Uiso 1 1 calc GR
H13C H 0.1115 0.5298 0.0560 0.066 Uiso 1 1 calc GR
C14 C 0.19307(8) 0.87527(14) 0.12469(7) 0.0318(2) Uani 1 1 d .
C15 C 0.13931(9) 0.96928(15) 0.05342(8) 0.0378(3) Uani 1 1 d .
H15 H 0.0906 0.9253 0.0030 0.045 Uiso 1 1 calc R
C16 C 0.15699(10) 1.12718(17) 0.05611(9) 0.0457(3) Uani 1 1 d .
H16 H 0.1192 1.1903 0.0077 0.055 Uiso 1 1 calc R
C17 C 0.22835(11) 1.19425(16) 0.12779(10) 0.0471(3) Uani 1 1 d .
H17 H 0.2397 1.3024 0.1291 0.057 Uiso 1 1 calc R
C18 C 0.28289(11) 1.10097(16) 0.19744(10) 0.0459(3) Uani 1 1 d .
H18 H 0.3331 1.1453 0.2467 0.055 Uiso 1 1 calc R
C19 C 0.26553(9) 0.94400(15) 0.19654(8) 0.0395(3) Uani 1 1 d .
H19 H 0.3034 0.8820 0.2455 0.047 Uiso 1 1 calc R

loop_
_atom_site_aniso_label
_atom_site_aniso_U_11
_atom_site_aniso_U_22
_atom_site_aniso_U_33
_atom_site_aniso_U_23
_atom_site_aniso_U_13
_atom_site_aniso_U_12
O1 0.0316(4) 0.0391(5) 0.0500(5) 0.0032(4) 0.0115(4) -0.0041(3)
O2 0.0419(5) 0.0487(5) 0.0394(5) -0.0074(4) 0.0096(4) 0.0079(4)
N1 0.0330(5) 0.0363(5) 0.0337(5) 0.0034(4) 0.0077(4) 0.0028(4)
N2 0.0318(5) 0.0376(6) 0.0309(5) 0.0031(4) 0.0043(4) 0.0011(4)
N3 0.0353(5) 0.0524(7) 0.0381(5) 0.0033(5) 0.0038(4) 0.0084(5)
C1 0.0312(5) 0.0275(5) 0.0313(5) -0.0033(4) 0.0071(4) -0.0036(4)
C2 0.0328(6) 0.0341(6) 0.0292(5) 0.0049(5) 0.0060(4) 0.0024(4)
C3 0.0299(5) 0.0275(5) 0.0307(5) -0.0022(4) 0.0068(4) -0.0019(4)
C4 0.0330(6) 0.0366(6) 0.0336(6) -0.0003(5) 0.0114(4) -0.0037(5)
C5 0.0277(5) 0.0413(7) 0.0391(6) -0.0024(5) 0.0092(5) -0.0003(5)
C6 0.0319(6) 0.0327(6) 0.0331(6) -0.0042(5) 0.0037(4) -0.0011(5)
C7 0.0365(6) 0.0387(7) 0.0335(6) 0.0049(5) 0.0107(5) 0.0004(5)
C8 0.0303(5) 0.0357(6) 0.0367(6) 0.0010(5) 0.0116(5) 0.0006(5)
C9 0.0316(6) 0.0607(9) 0.0556(8) 0.0107(7) 0.0169(6) -0.0022(6)
C10 0.0391(7) 0.0524(8) 0.0527(8) -0.0005(6) 0.0080(6) 0.0039(6)
C11 0.0482(7) 0.0447(7) 0.0382(6) 0.0051(5) 0.0004(5) 0.0037(6)
C12 0.0331(6) 0.0578(9) 0.0520(8) -0.0028(7) 0.0006(6) 0.0090(6)
C13 0.0405(7) 0.0466(8) 0.0403(7) -0.0035(6) 0.0025(5) -0.0043(6)
C14 0.0295(5) 0.0382(6) 0.0297(5) 0.0019(5) 0.0118(4) 0.0037(4)
C15 0.0350(6) 0.0468(7) 0.0319(6) 0.0049(5) 0.0100(5) 0.0075(5)
C16 0.0511(8) 0.0465(8) 0.0439(7) 0.0140(6) 0.0206(6) 0.0180(6)
C17 0.0590(8) 0.0347(7) 0.0546(8) 0.0013(6) 0.0273(7) 0.0053(6)
C18 0.0493(7) 0.0417(7) 0.0458(7) -0.0052(6) 0.0118(6) -0.0024(6)
C19 0.0398(6) 0.0391(7) 0.0359(6) 0.0020(5) 0.0048(5) 0.0027(5)

loop_
_atom_type_symbol
_atom_type_description
_atom_type_scat_dispersion_real
_atom_type_scat_dispersion_imag
_atom_type_scat_source
C C 0.0181 0.0091 'International Tables Vol C Tables 4.2.6.8 and 6.1.1.4'
H H 0.0000 0.0000 'International Tables Vol C Tables 4.2.6.8 and 6.1.1.4'
N N 0.0311 0.0180 'International Tables Vol C Tables 4.2.6.8 and 6.1.1.4'
O O 0.0492 0.0322 'International Tables Vol C Tables 4.2.6.8 and 6.1.1.4'

loop_
_geom_angle_atom_site_label_1
_geom_angle_atom_site_label_2
_geom_angle_atom_site_label_3
_geom_angle
C2 O1 C9 116.63(10)
C1 N1 N2 110.35(9)
C13 N2 N1 108.85(9)
C14 N2 N1 112.41(9)
C14 N2 C13 117.91(10)
C6 N3 C11 120.71(11)
C6 N3 C12 120.68(11)
C11 N3 C12 117.75(11)
N1 C1 C2 119.69(10)
N1 C1 C3 122.05(10)
C3 C1 C2 118.17(9)
O1 C2 C1 111.13(10)
O2 C2 O1 126.30(11)
O2 C2 C1 122.54(11)
C4 C3 C1 122.49(10)
C8 C3 C1 120.21(10)
C8 C3 C4 117.29(10)
C3 C4 H4 119.3
C5 C4 C3 121.48(11)
C5 C4 H4 119.3
C4 C5 H5 119.4
C4 C5 C6 121.15(11)
C6 C5 H5 119.4
N3 C6 C5 121.61(11)
N3 C6 C7 121.36(11)
C7 C6 C5 117.03(11)
C6 C7 H7 119.5
C8 C7 C6 121.05(11)
C8 C7 H7 119.5
C3 C8 H8 119.0
C7 C8 C3 122.00(11)
C7 C8 H8 119.0
O1 C9 H9A 109.8
O1 C9 H9B 109.8
O1 C9 C10 109.56(11)
H9A C9 H9B 108.2
C10 C9 H9A 109.8
C10 C9 H9B 109.8
C9 C10 H10A 109.5
C9 C10 H10B 109.5
C9 C10 H10C 109.5
H10A C10 H10B 109.5
H10A C10 H10C 109.5
H10B C10 H10C 109.5
N3 C11 H11A 109.5
N3 C11 H11B 109.5
N3 C11 H11C 109.5
H11A C11 H11B 109.5
H11A C11 H11C 109.5
H11B C11 H11C 109.5
N3 C12 H12A 109.5
N3 C12 H12B 109.5
N3 C12 H12C 109.5
H12A C12 H12B 109.5
H12A C12 H12C 109.5
H12B C12 H12C 109.5
N2 C13 H13A 109.5
N2 C13 H13B 109.5
N2 C13 H13C 109.5
H13A C13 H13B 109.5
H13A C13 H13C 109.5
H13B C13 H13C 109.5
C15 C14 N2 121.70(11)
C15 C14 C19 118.17(11)
C19 C14 N2 119.94(10)
C14 C15 H15 120.0
C16 C15 C14 120.07(12)
C16 C15 H15 120.0
C15 C16 H16 119.3
C17 C16 C15 121.33(12)
C17 C16 H16 119.3
C16 C17 H17 120.7
C18 C17 C16 118.64(13)
C18 C17 H17 120.7
C17 C18 H18 119.6
C17 C18 C19 120.88(13)
C19 C18 H18 119.6
C14 C19 H19 119.5
C18 C19 C14 120.90(12)
C18 C19 H19 119.5

loop_
_geom_bond_atom_site_label_1
_geom_bond_atom_site_label_2
_geom_bond_distance
O1 C2 1.3294(14)
O1 C9 1.4676(15)
O2 C2 1.1979(15)
N1 N2 1.4600(13)
N1 C1 1.2829(15)
N2 C13 1.4598(15)
N2 C14 1.4084(16)
N3 C6 1.3640(15)
N3 C11 1.4480(18)
N3 C12 1.4532(17)
C1 C2 1.5166(16)
C1 C3 1.4620(15)
C3 C4 1.4014(16)
C3 C8 1.3946(16)
C4 H4 0.9500
C4 C5 1.3756(17)
C5 H5 0.9500
C5 C6 1.4158(17)
C6 C7 1.4056(17)
C7 H7 0.9500
C7 C8 1.3757(16)
C8 H8 0.9500
C9 H9A 0.9900
C9 H9B 0.9900
C9 C10 1.4881(19)
C10 H10A 0.9800
C10 H10B 0.9800
C10 H10C 0.9800
C11 H11A 0.9800
C11 H11B 0.9800
C11 H11C 0.9800
C12 H12A 0.9800
C12 H12B 0.9800
C12 H12C 0.9800
C13 H13A 0.9800
C13 H13B 0.9800
C13 H13C 0.9800
C14 C15 1.3951(16)
C14 C19 1.3960(17)
C15 H15 0.9500
C15 C16 1.389(2)
C16 H16 0.9500
C16 C17 1.381(2)
C17 H17 0.9500
C17 C18 1.380(2)
C18 H18 0.9500
C18 C19 1.3813(19)
C19 H19 0.9500
